data_4131272
loop_
_publ_author_name
'He, Qing'
'Kelliher, Michael'
'B\"ahring, Steffen'
'Lynch, Vincent M.'
'Sessler, Jonathan L.'

_publ_section_title
;
 A Bis-calix[4]pyrrole Enzyme Mimic That Constrains Two Oxoanions in Close
 Proximity.
;
_journal_issue 21
_journal_name_full 'Journal of the American Chemical Society'
_journal_page_first 7140
_journal_page_last 7143
_journal_paper_doi 10.1021/jacs.7b02329
_journal_volume 139
_journal_year 2017
_chemical_formula_moiety 'C74 H86 N14 O4, 6.06(C2 H3 N), 0.49(O)'
_chemical_formula_sum 'C86.12 H104.18 N20.06 O4.49'
_chemical_formula_weight 1492.20
_space_group_crystal_system monoclinic
_space_group_IT_number 14
_space_group_name_Hall '-P 2ybc'
_space_group_name_H-M_alt 'P 1 21/c 1'
_atom_sites_solution_hydrogens mixed
_audit_creation_date 2017-03-03
_audit_creation_method
;
Olex2 1.2
(compiled 2017.02.23 svn.r3390 for OlexSys, GUI svn.r5320)
;
_audit_update_record
;
????
;
_cell_angle_alpha 90
_cell_angle_beta 92.361(4)
_cell_angle_gamma 90
_cell_formula_units_Z 2
_cell_length_a 10.2141(5)
_cell_length_b 13.2874(8)
_cell_length_c 29.0597(13)
_cell_measurement_reflns_used 3800
_cell_measurement_temperature 100(2)
_cell_measurement_theta_max 23.7980
_cell_measurement_theta_min 1.6690
_cell_volume 3940.6(4)
_computing_molecular_graphics 'Olex2 (Dolomanov et al., 2009)'
_computing_publication_material 'Olex2 (Dolomanov et al., 2009)'
_computing_structure_refinement 'ShelXL (Sheldrick, 2015)'
_diffrn_ambient_temperature 100.15
_diffrn_measured_fraction_theta_full 0.980
_diffrn_measured_fraction_theta_max 0.980
_diffrn_measurement_device_type 'Rigaku AFC-12 with Saturn 724+ CCD'
_diffrn_radiation_type MoK\a
_diffrn_radiation_wavelength 0.71073
_diffrn_reflns_av_R_equivalents 0.0929
_diffrn_reflns_av_unetI/netI 0.0973
_diffrn_reflns_Laue_measured_fraction_full 0.980
_diffrn_reflns_Laue_measured_fraction_max 0.980
_diffrn_reflns_limit_h_max 11
_diffrn_reflns_limit_h_min -11
_diffrn_reflns_limit_k_max 15
_diffrn_reflns_limit_k_min -15
_diffrn_reflns_limit_l_max 31
_diffrn_reflns_limit_l_min -34
_diffrn_reflns_number 29099
_diffrn_reflns_point_group_measured_fraction_full 0.980
_diffrn_reflns_point_group_measured_fraction_max 0.980
_diffrn_reflns_theta_full 25.119
_diffrn_reflns_theta_max 25.119
_diffrn_reflns_theta_min 2.078
_exptl_absorpt_coefficient_mu 0.081
_exptl_crystal_colour colorless
_exptl_crystal_density_diffrn 1.314
_exptl_crystal_description block
_exptl_crystal_F_000 1657
_exptl_crystal_size_max 0.215
_exptl_crystal_size_mid 0.134
_exptl_crystal_size_min 0.082
_refine_diff_density_max 0.647
_refine_diff_density_min -0.582
_refine_diff_density_rms 0.075
_refine_ls_extinction_method none
_refine_ls_goodness_of_fit_ref 1.052
_refine_ls_hydrogen_treatment mixed
_refine_ls_matrix_type full
_refine_ls_number_parameters 535
_refine_ls_number_reflns 6875
_refine_ls_number_restraints 34
_refine_ls_restrained_S_all 1.063
_refine_ls_R_factor_all 0.1623
_refine_ls_R_factor_gt 0.0989
_refine_ls_shift/su_max 0.006
_refine_ls_shift/su_mean 0.000
_refine_ls_structure_factor_coef Fsqd
_refine_ls_weighting_details 'w=1/[\s^2^(Fo^2^)+(0.1332P)^2^+3.7437P] where P=(Fo^2^+2Fc^2^)/3'
_refine_ls_weighting_scheme calc
_refine_ls_wR_factor_gt 0.2376
_refine_ls_wR_factor_ref 0.2795
_reflns_Friedel_coverage 0.000
_reflns_number_gt 4013
_reflns_number_total 6875
_reflns_threshold_expression 'I > 2\s(I)'
_cod_data_source_file ja7b02329_si_002.cif
_cod_data_source_block host
_cod_database_code 4131272
_shelx_shelxl_version_number 2014/7
_shelx_space_group_comment
;
The symmetry employed for this shelxl refinement is uniquely defined
by the following loop, which should always be used as a source of
symmetry information in preference to the above space-group names.
They are only intended as comments.
;
_olex2_refinement_description
;
1. Fixed Uiso
 At 1.2 times of:
  All C(H) groups, All C(H,H) groups, All N(H) groups
 At 1.5 times of:
  All C(H,H,H) groups
2. Restrained distances
 N1A-C1A = N1B-C1B = N1C-C1C
 1.14 with sigma of 0.01
 C1A-C2A = C1B-C2B = C1C-C2C
 1.46 with sigma of 0.01
 N1A-C2A = N1B-C2B = N1C-C2C
 2.6 with sigma of 0.01
 N1D-C1D = N1E-C1E
 1.14 with sigma of 0.01
 C1D-C2D = C1E-C2E
 1.46 with sigma of 0.01
 N1D-C2D = N1E-C2E
 2.6 with sigma of 0.01
3. Uiso/Uaniso restraints and constraints
N1A \\sim C1A \\sim C2A \\sim N1B \\sim C1B \\sim C2B \\sim N1C \\sim C1C \\sim
C2C \\sim N1D \\sim C1D \\sim C2D \\sim N1E \\sim C1E \\sim C2E: within 2A with
sigma of 0.01 and sigma for terminal atoms of 0.02
4. Others
 Fixed Sof: N1A(0.29) C1A(0.29) C2A(0.29) H2AA(0.29) H2AB(0.29) H2AC(0.29)
 N1B(0.46) C1B(0.46) C2B(0.46) H2BA(0.46) H2BB(0.46) H2BC(0.46) N1C(0.28)
 C1C(0.28) C2C(0.28) H2CA(0.28) H2CB(0.28) H2CC(0.28) N1D(0.38) C1D(0.38)
 C2D(0.38) H2DA(0.38) H2DB(0.38) H2DC(0.38) N1E(0.62) C1E(0.62) C2E(0.62)
 H2EA(0.62) H2EB(0.62) H2EC(0.62)
5.a Secondary CH2 refined with riding coordinates:
 C28(H28A,H28B), C29(H29A,H29B)
5.b Aromatic/amide H refined with riding coordinates:
 C2(H2), C3(H3), C7(H7), C8(H8), C12(H12), C13(H13), C17(H17), C18(H18),
 C32(H32), C33(H33), C34(H34), N1(H1), N2(H2A), N3(H3A), N4(H4), N5(H5), N7(H7A)
5.c Idealised Me refined as rotating group:
 C21(H21A,H21B,H21C), C22(H22A,H22B,H22C), C23(H23A,H23B,H23C), C24(H24A,H24B,
 H24C), C26(H26A,H26B,H26C), C27(H27A,H27B,H27C), C39(H39A,H39B,H39C), C2A(H2AA,
 H2AB,H2AC), C2B(H2BA,H2BB,H2BC), C2C(H2CA,H2CB,H2CC), C2D(H2DA,H2DB,H2DC),
 C2E(H2EA,H2EB,H2EC)
;
_olex2_submission_special_instructions 'No special instructions were received'

loop_
_space_group_symop_operation_xyz
'x, y, z'
'-x, y+1/2, -z+1/2'
'-x, -y, -z'
'x, -y-1/2, z-1/2'

loop_
_atom_site_label
_atom_site_type_symbol
_atom_site_fract_x
_atom_site_fract_y
_atom_site_fract_z
_atom_site_U_iso_or_equiv
_atom_site_adp_type
_atom_site_occupancy
_atom_site_site_symmetry_order
_atom_site_calc_flag
_atom_site_refinement_flags_posn
_atom_site_refinement_flags_adp
_atom_site_refinement_flags_occupancy
_atom_site_disorder_assembly
_atom_site_disorder_group
C1 C 0.3908(4) 0.1002(4) 0.62394(15) 0.0323(11) Uani 1 1 d . . . . .
C2 C 0.3512(4) 0.0609(4) 0.66383(16) 0.0363(12) Uani 1 1 d . . . . .
H2 H 0.4021 0.0203 0.6847 0.044 Uiso 1 1 calc R . . . .
C3 C 0.2177(4) 0.0919(4) 0.66889(16) 0.0381(12) Uani 1 1 d . . . . .
H3 H 0.1639 0.0750 0.6937 0.046 Uiso 1 1 calc R . . . .
C4 C 0.1827(4) 0.1490(3) 0.63224(14) 0.0292(10) Uani 1 1 d . . . . .
C5 C 0.0593(4) 0.2095(4) 0.62301(14) 0.0302(11) Uani 1 1 d . . . . .
C6 C 0.0843(4) 0.3179(4) 0.63729(15) 0.0307(11) Uani 1 1 d . . . . .
C7 C 0.0525(4) 0.4081(4) 0.61792(16) 0.0368(12) Uani 1 1 d . . . . .
H7 H 0.0077 0.4178 0.5890 0.044 Uiso 1 1 calc R . . . .
C8 C 0.0977(4) 0.4855(4) 0.64825(16) 0.0362(11) Uani 1 1 d . . . . .
H8 H 0.0887 0.5559 0.6433 0.043 Uiso 1 1 calc R . . . .
C9 C 0.1563(4) 0.4401(4) 0.68562(15) 0.0311(11) Uani 1 1 d . . . . .
C10 C 0.2222(4) 0.4807(4) 0.72937(16) 0.0336(11) Uani 1 1 d . . . . .
C11 C 0.3572(4) 0.4345(3) 0.73489(15) 0.0306(11) Uani 1 1 d . . . . .
C12 C 0.4107(4) 0.3682(4) 0.76578(15) 0.0344(11) Uani 1 1 d . . . . .
H12 H 0.3684 0.3403 0.7914 0.041 Uiso 1 1 calc R . . . .
C13 C 0.5402(4) 0.3479(3) 0.75330(15) 0.0315(11) Uani 1 1 d . . . . .
H13 H 0.6002 0.3037 0.7689 0.038 Uiso 1 1 calc R . . . .
C14 C 0.5640(4) 0.4029(3) 0.71490(14) 0.0287(10) Uani 1 1 d . . . . .
C15 C 0.6802(4) 0.4060(4) 0.68488(15) 0.0331(11) Uani 1 1 d . . . . .
C16 C 0.6580(4) 0.3376(4) 0.64396(15) 0.0308(11) Uani 1 1 d . . . . .
C17 C 0.6967(4) 0.3431(4) 0.59997(16) 0.0359(12) Uani 1 1 d . . . . .
H17 H 0.7452 0.3965 0.5871 0.043 Uiso 1 1 calc R . . . .
C18 C 0.6524(5) 0.2555(4) 0.57654(16) 0.0393(12) Uani 1 1 d . . . . .
H18 H 0.6661 0.2394 0.5452 0.047 Uiso 1 1 calc R . . . .
C19 C 0.5870(4) 0.1986(4) 0.60657(15) 0.0332(11) Uani 1 1 d . . . . .
C20 C 0.5218(4) 0.0971(4) 0.60186(15) 0.0355(12) Uani 1 1 d . . . . .
C21 C -0.0503(4) 0.1651(4) 0.65205(15) 0.0333(11) Uani 1 1 d . . . . .
H21A H -0.1330 0.1997 0.6443 0.050 Uiso 1 1 calc GR . . . .
H21B H -0.0273 0.1744 0.6848 0.050 Uiso 1 1 calc GR . . . .
H21C H -0.0599 0.0931 0.6454 0.050 Uiso 1 1 calc GR . . . .
C22 C 0.1409(4) 0.4514(4) 0.77010(16) 0.0391(12) Uani 1 1 d . . . . .
H22A H 0.0554 0.4848 0.7674 0.059 Uiso 1 1 calc GR . . . .
H22B H 0.1867 0.4723 0.7988 0.059 Uiso 1 1 calc GR . . . .
H22C H 0.1284 0.3783 0.7703 0.059 Uiso 1 1 calc GR . . . .
C23 C 0.2317(5) 0.5941(4) 0.72804(18) 0.0415(13) Uani 1 1 d . . . . .
H23A H 0.2816 0.6146 0.7015 0.062 Uiso 1 1 calc GR . . . .
H23B H 0.2763 0.6183 0.7564 0.062 Uiso 1 1 calc GR . . . .
H23C H 0.1435 0.6231 0.7253 0.062 Uiso 1 1 calc GR . . . .
C24 C 0.8026(4) 0.3704(4) 0.71358(17) 0.0394(12) Uani 1 1 d . . . . .
H24A H 0.7871 0.3026 0.7255 0.059 Uiso 1 1 calc GR . . . .
H24B H 0.8197 0.4168 0.7393 0.059 Uiso 1 1 calc GR . . . .
H24C H 0.8785 0.3691 0.6940 0.059 Uiso 1 1 calc GR . . . .
C25 C 0.7066(5) 0.5129(4) 0.66619(18) 0.0400(12) Uani 1 1 d . . . . .
C26 C 0.6081(5) 0.0170(4) 0.62705(18) 0.0459(13) Uani 1 1 d . . . . .
H26A H 0.6156 0.0329 0.6600 0.069 Uiso 1 1 calc GR . . . .
H26B H 0.6955 0.0168 0.6143 0.069 Uiso 1 1 calc GR . . . .
H26C H 0.5680 -0.0495 0.6228 0.069 Uiso 1 1 calc GR . . . .
C27 C 0.5063(5) 0.0670(4) 0.55115(17) 0.0446(13) Uani 1 1 d . . . . .
H27A H 0.4620 0.0017 0.5486 0.067 Uiso 1 1 calc GR . . . .
H27B H 0.5929 0.0621 0.5380 0.067 Uiso 1 1 calc GR . . . .
H27C H 0.4540 0.1179 0.5343 0.067 Uiso 1 1 calc GR . . . .
C28 C 0.0136(4) 0.2095(4) 0.57191(15) 0.0319(11) Uani 1 1 d . . . . .
H28A H -0.0678 0.2497 0.5684 0.038 Uiso 1 1 calc R . . . .
H28B H 0.0811 0.2435 0.5540 0.038 Uiso 1 1 calc R . . . .
C29 C -0.0118(5) 0.1066(4) 0.55150(15) 0.0412(12) Uani 1 1 d . . . . .
H29A H 0.0719 0.0693 0.5506 0.049 Uiso 1 1 calc R . . . .
H29B H -0.0708 0.0688 0.5714 0.049 Uiso 1 1 calc R . . . .
C30 C -0.0730(6) 0.1125(4) 0.50364(16) 0.0444(13) Uani 1 1 d . . . . .
C31 C -0.0192(5) 0.1631(4) 0.42400(16) 0.0393(12) Uani 1 1 d . . . . .
C32 C -0.1313(5) 0.1284(4) 0.40052(16) 0.0389(12) Uani 1 1 d . . . . .
H32 H -0.1953 0.0897 0.4154 0.047 Uiso 1 1 calc R . . . .
C33 C -0.1452(5) 0.1528(4) 0.35463(16) 0.0383(12) Uani 1 1 d . . . . .
H33 H -0.2218 0.1324 0.3375 0.046 Uiso 1 1 calc R . . . .
C34 C -0.0502(4) 0.2063(4) 0.33318(15) 0.0321(11) Uani 1 1 d . . . . .
H34 H -0.0587 0.2226 0.3014 0.039 Uiso 1 1 calc R . . . .
C35 C 0.0588(5) 0.2355(4) 0.35988(16) 0.0363(12) Uani 1 1 d . . . . .
C36 C 0.1751(5) 0.3340(4) 0.30054(16) 0.0358(12) Uani 1 1 d . . . . .
C37 C 0.2874(6) 0.4055(4) 0.29630(19) 0.0434(13) Uani 1 1 d . . . . .
C38 C 0.4449(10) 0.7013(8) 0.5987(3) 0.116(3) Uani 1 1 d . . . . .
C39 C 0.4338(15) 0.7568(10) 0.5594(4) 0.200(7) Uani 1 1 d . . . . .
H39A H 0.3674 0.7267 0.5384 0.300 Uiso 1 1 calc GR . . . .
H39B H 0.5183 0.7581 0.5446 0.300 Uiso 1 1 calc GR . . . .
H39C H 0.4079 0.8257 0.5669 0.300 Uiso 1 1 calc GR . . . .
N1 N 0.2885(3) 0.1544(3) 0.60484(12) 0.0320(9) Uani 1 1 d . . . . .
H1 H 0.2904 0.1878 0.5787 0.038 Uiso 1 1 calc R . . . .
N2 N 0.1470(3) 0.3391(3) 0.67881(12) 0.0311(9) Uani 1 1 d . . . . .
H2A H 0.1771 0.2934 0.6984 0.037 Uiso 1 1 calc R . . . .
N3 N 0.4506(3) 0.4548(3) 0.70363(12) 0.0302(9) Uani 1 1 d . . . . .
H3A H 0.4396 0.4953 0.6798 0.036 Uiso 1 1 calc R . . . .
N4 N 0.5914(3) 0.2487(3) 0.64755(12) 0.0317(9) Uani 1 1 d . . . . .
H4 H 0.5563 0.2269 0.6728 0.038 Uiso 1 1 calc R . . . .
N5 N 0.0088(4) 0.1448(3) 0.47121(13) 0.0451(11) Uani 1 1 d . . . . .
H5 H 0.0903 0.1558 0.4809 0.054 Uiso 1 1 calc R . . . .
N6 N 0.0747(4) 0.2156(3) 0.40449(13) 0.0399(10) Uani 1 1 d . . . . .
N7 N 0.1628(4) 0.2925(3) 0.34289(14) 0.0429(11) Uani 1 1 d . . . . .
H7A H 0.2293 0.3028 0.3626 0.051 Uiso 1 1 calc R . . . .
N8 N 0.4379(7) 0.6474(6) 0.6309(3) 0.115(2) Uani 1 1 d . . . . .
O1 O -0.1855(4) 0.0887(4) 0.49453(12) 0.0681(13) Uani 1 1 d . . . . .
O2 O 0.0994(3) 0.3158(3) 0.26831(11) 0.0463(9) Uani 1 1 d . . . . .
N1A N 0.365(3) 0.438(2) 0.5874(8) 0.097(7) Uiso 0.29 1 d D U P A -1
C1A C 0.419(2) 0.4566(17) 0.5542(7) 0.069(5) Uiso 0.29 1 d D U P A -1
C2A C 0.500(3) 0.510(2) 0.5218(8) 0.100(8) Uiso 0.29 1 d D U P A -1
H2AA H 0.4823 0.4832 0.4907 0.149 Uiso 0.29 1 calc GR . P A -1
H2AB H 0.5924 0.5005 0.5307 0.149 Uiso 0.29 1 calc GR . P A -1
H2AC H 0.4783 0.5818 0.5223 0.149 Uiso 0.29 1 calc GR . P A -1
N1B N 0.3717(12) 0.4060(9) 0.5772(4) 0.056(3) Uiso 0.46 1 d D U P B -2
C1B C 0.3367(15) 0.3647(12) 0.5437(5) 0.075(4) Uiso 0.46 1 d D U P B -2
C2B C 0.2864(10) 0.2904(9) 0.5103(3) 0.033(2) Uiso 0.46 1 d D U P B -2
H2BA H 0.3561 0.2427 0.5034 0.050 Uiso 0.46 1 calc GR . P B -2
H2BB H 0.2565 0.3247 0.4819 0.050 Uiso 0.46 1 calc GR . P B -2
H2BC H 0.2129 0.2540 0.5231 0.050 Uiso 0.46 1 calc GR . P B -2
N1C N 0.2556(12) 0.1562(10) 0.4966(4) 0.034(3) Uiso 0.28 1 d D U P C -3
C1C C 0.2779(19) 0.2425(12) 0.4988(6) 0.049(5) Uiso 0.28 1 d D U P C -3
C2C C 0.313(2) 0.3341(13) 0.5262(9) 0.063(5) Uiso 0.28 1 d D U P C -3
H2CA H 0.2336 0.3741 0.5307 0.095 Uiso 0.28 1 calc GR . P C -3
H2CB H 0.3760 0.3745 0.5097 0.095 Uiso 0.28 1 calc GR . P C -3
H2CC H 0.3516 0.3142 0.5562 0.095 Uiso 0.28 1 calc GR . P C -3
N1D N -0.055(4) 0.5581(17) 0.5192(11) 0.204(12) Uiso 0.38 1 d D U P D -1
C1D C -0.0723(15) 0.4777(12) 0.5025(5) 0.046(3) Uiso 0.38 1 d D U P D -1
C2D C -0.040(3) 0.3954(18) 0.4711(9) 0.142(9) Uiso 0.38 1 d D U P D -1
H2DA H -0.1138 0.3844 0.4489 0.214 Uiso 0.38 1 calc GR . P D -1
H2DB H -0.0235 0.3337 0.4888 0.214 Uiso 0.38 1 calc GR . P D -1
H2DC H 0.0382 0.4132 0.4545 0.214 Uiso 0.38 1 calc GR . P D -1
N1E N 0.1383(10) 0.6149(8) 0.5251(4) 0.081(3) Uiso 0.62 1 d D U P E -2
C1E C 0.1400(19) 0.5431(12) 0.5026(6) 0.142(6) Uiso 0.62 1 d D U P E -2
C2E C 0.175(3) 0.4471(14) 0.4812(8) 0.216(10) Uiso 0.62 1 d D U P E -2
H2EA H 0.1788 0.4563 0.4478 0.324 Uiso 0.62 1 calc GR . P E -2
H2EB H 0.1080 0.3965 0.4876 0.324 Uiso 0.62 1 calc GR . P E -2
H2EC H 0.2601 0.4246 0.4938 0.324 Uiso 0.62 1 calc GR . P E -2
H37A H 0.361(5) 0.369(4) 0.2925(15) 0.032(13) Uiso 1 1 d . . . . .
H25A H 0.635(4) 0.532(3) 0.6433(16) 0.037(13) Uiso 1 1 d . . . . .
H25B H 0.794(5) 0.499(4) 0.6526(16) 0.041(13) Uiso 1 1 d . . . . .
H37B H 0.271(6) 0.441(5) 0.261(2) 0.079(19) Uiso 1 1 d . . . . .
O1W O 0.3089(17) 0.3121(15) 0.4356(6) 0.076(8) Uiso 0.245(14) 1 d . . . . .

loop_
_atom_site_aniso_label
_atom_site_aniso_U_11
_atom_site_aniso_U_22
_atom_site_aniso_U_33
_atom_site_aniso_U_23
_atom_site_aniso_U_13
_atom_site_aniso_U_12
C1 0.032(3) 0.034(3) 0.030(3) -0.005(2) -0.002(2) -0.001(2)
C2 0.037(3) 0.038(3) 0.034(3) 0.003(2) -0.007(2) 0.001(2)
C3 0.036(3) 0.042(3) 0.036(3) 0.003(2) 0.003(2) -0.006(2)
C4 0.030(3) 0.030(3) 0.027(2) -0.0062(19) 0.001(2) -0.002(2)
C5 0.031(3) 0.036(3) 0.024(2) 0.0015(19) 0.0005(19) -0.002(2)
C6 0.028(2) 0.037(3) 0.027(2) -0.001(2) 0.0021(19) -0.003(2)
C7 0.039(3) 0.039(3) 0.032(3) -0.001(2) -0.005(2) 0.002(2)
C8 0.035(3) 0.032(3) 0.042(3) -0.003(2) -0.003(2) -0.002(2)
C9 0.022(2) 0.033(3) 0.038(3) -0.007(2) 0.0018(19) 0.000(2)
C10 0.032(3) 0.032(3) 0.037(3) -0.005(2) -0.001(2) -0.001(2)
C11 0.028(3) 0.030(3) 0.034(3) -0.006(2) 0.000(2) 0.000(2)
C12 0.032(3) 0.042(3) 0.029(3) -0.001(2) 0.002(2) -0.001(2)
C13 0.028(3) 0.031(3) 0.035(3) -0.004(2) -0.003(2) 0.003(2)
C14 0.025(2) 0.035(3) 0.026(2) -0.009(2) -0.0019(19) -0.003(2)
C15 0.029(3) 0.039(3) 0.031(3) -0.005(2) 0.000(2) -0.004(2)
C16 0.021(2) 0.040(3) 0.031(3) -0.002(2) -0.0015(19) -0.001(2)
C17 0.034(3) 0.040(3) 0.034(3) -0.006(2) 0.000(2) -0.005(2)
C18 0.042(3) 0.050(3) 0.026(3) -0.005(2) 0.001(2) 0.000(2)
C19 0.028(3) 0.047(3) 0.025(2) -0.006(2) 0.0001(19) 0.004(2)
C20 0.034(3) 0.041(3) 0.031(3) -0.010(2) 0.002(2) 0.003(2)
C21 0.036(3) 0.037(3) 0.026(2) -0.004(2) 0.005(2) -0.003(2)
C22 0.031(3) 0.045(3) 0.041(3) -0.016(2) 0.000(2) 0.004(2)
C23 0.036(3) 0.041(3) 0.047(3) -0.006(2) -0.007(2) 0.005(2)
C24 0.024(2) 0.054(3) 0.040(3) -0.008(2) -0.003(2) -0.002(2)
C25 0.035(3) 0.045(3) 0.041(3) -0.006(2) 0.005(3) -0.002(2)
C26 0.039(3) 0.048(4) 0.049(3) -0.006(3) -0.007(2) 0.004(2)
C27 0.038(3) 0.054(4) 0.042(3) -0.015(3) 0.009(2) -0.003(3)
C28 0.033(3) 0.035(3) 0.027(2) -0.003(2) 0.0024(19) -0.005(2)
C29 0.063(3) 0.036(3) 0.025(3) -0.002(2) 0.000(2) -0.002(2)
C30 0.065(4) 0.040(3) 0.028(3) -0.008(2) 0.004(3) 0.006(3)
C31 0.054(3) 0.037(3) 0.025(2) -0.002(2) -0.006(2) 0.001(3)
C32 0.050(3) 0.034(3) 0.033(3) -0.002(2) 0.002(2) -0.007(2)
C33 0.042(3) 0.039(3) 0.034(3) 0.001(2) -0.002(2) -0.003(2)
C34 0.033(3) 0.034(3) 0.029(2) 0.001(2) -0.005(2) 0.001(2)
C35 0.047(3) 0.032(3) 0.030(3) 0.003(2) -0.003(2) 0.007(2)
C36 0.037(3) 0.033(3) 0.038(3) 0.003(2) 0.000(2) 0.003(2)
C37 0.040(3) 0.043(3) 0.048(3) -0.010(3) 0.009(3) -0.005(3)
C38 0.170(9) 0.097(7) 0.083(6) 0.034(5) 0.018(6) 0.046(6)
C39 0.293(18) 0.183(14) 0.131(10) 0.068(10) 0.094(11) 0.077(12)
N1 0.033(2) 0.039(3) 0.024(2) 0.0013(16) 0.0014(17) 0.0037(18)
N2 0.029(2) 0.032(2) 0.031(2) -0.0023(17) -0.0042(16) -0.0003(17)
N3 0.029(2) 0.033(2) 0.028(2) -0.0008(16) 0.0022(16) -0.0005(17)
N4 0.026(2) 0.040(3) 0.029(2) -0.0030(17) 0.0023(16) -0.0018(17)
N5 0.062(3) 0.045(3) 0.027(2) 0.0037(19) -0.008(2) -0.010(2)
N6 0.048(3) 0.040(3) 0.031(2) 0.0033(18) -0.0026(19) -0.003(2)
N7 0.038(2) 0.055(3) 0.035(2) 0.004(2) -0.0081(18) -0.011(2)
N8 0.119(6) 0.118(7) 0.106(6) 0.010(5) -0.009(5) 0.019(5)
O1 0.052(3) 0.120(4) 0.032(2) -0.011(2) 0.0038(18) -0.005(2)
O2 0.043(2) 0.059(3) 0.035(2) 0.0086(17) -0.0080(16) -0.0109(17)

loop_
_atom_type_symbol
_atom_type_description
_atom_type_scat_dispersion_real
_atom_type_scat_dispersion_imag
_atom_type_scat_source
C C 0.0033 0.0016 'International Tables Vol C Tables 4.2.6.8 and 6.1.1.4'
H H 0.0000 0.0000 'International Tables Vol C Tables 4.2.6.8 and 6.1.1.4'
N N 0.0061 0.0033 'International Tables Vol C Tables 4.2.6.8 and 6.1.1.4'
O O 0.0106 0.0060 'International Tables Vol C Tables 4.2.6.8 and 6.1.1.4'
Cl Cl 0.1484 0.1585 'International Tables Vol C Tables 4.2.6.8 and 6.1.1.4'

loop_
_geom_angle_atom_site_label_1
_geom_angle_atom_site_label_2
_geom_angle_atom_site_label_3
_geom_angle
_geom_angle_site_symmetry_1
_geom_angle_site_symmetry_3
C2 C1 C20 131.1(4) . .
C2 C1 N1 107.6(4) . .
N1 C1 C20 121.2(4) . .
C1 C2 H2 126.4 . .
C1 C2 C3 107.2(4) . .
C3 C2 H2 126.4 . .
C2 C3 H3 126.2 . .
C4 C3 C2 107.6(4) . .
C4 C3 H3 126.2 . .
C3 C4 C5 129.3(4) . .
C3 C4 N1 107.5(4) . .
N1 C4 C5 122.8(4) . .
C4 C5 C6 109.1(4) . .
C4 C5 C21 108.5(4) . .
C4 C5 C28 112.9(4) . .
C6 C5 C21 109.3(4) . .
C6 C5 C28 107.7(4) . .
C28 C5 C21 109.2(3) . .
C7 C6 C5 133.6(4) . .
C7 C6 N2 106.2(4) . .
N2 C6 C5 120.2(4) . .
C6 C7 H7 125.8 . .
C6 C7 C8 108.4(4) . .
C8 C7 H7 125.8 . .
C7 C8 H8 126.4 . .
C9 C8 C7 107.2(4) . .
C9 C8 H8 126.4 . .
C8 C9 C10 132.8(5) . .
C8 C9 N2 107.2(4) . .
N2 C9 C10 120.0(4) . .
C9 C10 C11 108.4(4) . .
C9 C10 C22 108.9(4) . .
C11 C10 C22 109.7(4) . .
C23 C10 C9 111.2(4) . .
C23 C10 C11 110.4(4) . .
C23 C10 C22 108.2(4) . .
C12 C11 C10 132.4(4) . .
C12 C11 N3 107.1(4) . .
N3 C11 C10 120.4(4) . .
C11 C12 H12 126.0 . .
C11 C12 C13 108.1(4) . .
C13 C12 H12 126.0 . .
C12 C13 H13 126.0 . .
C14 C13 C12 107.9(4) . .
C14 C13 H13 126.0 . .
C13 C14 C15 131.4(4) . .
C13 C14 N3 106.7(4) . .
N3 C14 C15 121.7(4) . .
C14 C15 C16 110.2(4) . .
C14 C15 C24 108.6(4) . .
C14 C15 C25 112.5(4) . .
C16 C15 C24 109.4(4) . .
C16 C15 C25 107.4(4) . .
C24 C15 C25 108.7(4) . .
C17 C16 C15 132.2(4) . .
C17 C16 N4 106.5(4) . .
N4 C16 C15 121.3(4) . .
C16 C17 H17 126.0 . .
C16 C17 C18 108.0(4) . .
C18 C17 H17 126.0 . .
C17 C18 H18 126.1 . .
C19 C18 C17 107.9(4) . .
C19 C18 H18 126.1 . .
C18 C19 C20 132.0(4) . .
C18 C19 N4 106.9(4) . .
N4 C19 C20 121.0(4) . .
C1 C20 C26 108.4(4) . .
C1 C20 C27 111.0(4) . .
C19 C20 C1 109.5(4) . .
C19 C20 C26 109.4(4) . .
C19 C20 C27 110.4(4) . .
C27 C20 C26 108.1(4) . .
C5 C21 H21A 109.5 . .
C5 C21 H21B 109.5 . .
C5 C21 H21C 109.5 . .
H21A C21 H21B 109.5 . .
H21A C21 H21C 109.5 . .
H21B C21 H21C 109.5 . .
C10 C22 H22A 109.5 . .
C10 C22 H22B 109.5 . .
C10 C22 H22C 109.5 . .
H22A C22 H22B 109.5 . .
H22A C22 H22C 109.5 . .
H22B C22 H22C 109.5 . .
C10 C23 H23A 109.5 . .
C10 C23 H23B 109.5 . .
C10 C23 H23C 109.5 . .
H23A C23 H23B 109.5 . .
H23A C23 H23C 109.5 . .
H23B C23 H23C 109.5 . .
C15 C24 H24A 109.5 . .
C15 C24 H24B 109.5 . .
C15 C24 H24C 109.5 . .
H24A C24 H24B 109.5 . .
H24A C24 H24C 109.5 . .
H24B C24 H24C 109.5 . .
C15 C25 H25A 109(3) . .
C15 C25 H25B 98(3) . .
C37 C25 C15 113.6(4) 3_666 .
C37 C25 H25A 108(3) 3_666 .
C37 C25 H25B 113(3) 3_666 .
H25A C25 H25B 115(4) . .
C20 C26 H26A 109.5 . .
C20 C26 H26B 109.5 . .
C20 C26 H26C 109.5 . .
H26A C26 H26B 109.5 . .
H26A C26 H26C 109.5 . .
H26B C26 H26C 109.5 . .
C20 C27 H27A 109.5 . .
C20 C27 H27B 109.5 . .
C20 C27 H27C 109.5 . .
H27A C27 H27B 109.5 . .
H27A C27 H27C 109.5 . .
H27B C27 H27C 109.5 . .
C5 C28 H28A 108.6 . .
C5 C28 H28B 108.6 . .
H28A C28 H28B 107.5 . .
C29 C28 C5 114.8(4) . .
C29 C28 H28A 108.6 . .
C29 C28 H28B 108.6 . .
C28 C29 H29A 109.2 . .
C28 C29 H29B 109.2 . .
H29A C29 H29B 107.9 . .
C30 C29 C28 112.0(4) . .
C30 C29 H29A 109.2 . .
C30 C29 H29B 109.2 . .
N5 C30 C29 114.6(5) . .
O1 C30 C29 122.9(5) . .
O1 C30 N5 122.5(5) . .
C32 C31 N5 123.4(5) . .
N6 C31 C32 124.0(4) . .
N6 C31 N5 112.6(4) . .
C31 C32 H32 121.7 . .
C33 C32 C31 116.7(5) . .
C33 C32 H32 121.7 . .
C32 C33 H33 119.5 . .
C34 C33 C32 121.1(4) . .
C34 C33 H33 119.5 . .
C33 C34 H34 121.4 . .
C33 C34 C35 117.2(4) . .
C35 C34 H34 121.4 . .
C34 C35 N7 123.6(4) . .
N6 C35 C34 123.7(5) . .
N6 C35 N7 112.6(4) . .
N7 C36 C37 115.5(4) . .
O2 C36 C37 121.9(4) . .
O2 C36 N7 122.6(4) . .
C25 C37 H37A 117(3) 3_666 .
C25 C37 H37B 111(3) 3_666 .
C36 C37 C25 113.4(4) . 3_666
C36 C37 H37A 108(3) . .
C36 C37 H37B 105(3) . .
H37A C37 H37B 102(4) . .
N8 C38 C39 170.7(14) . .
C38 C39 H39A 109.5 . .
C38 C39 H39B 109.5 . .
C38 C39 H39C 109.5 . .
H39A C39 H39B 109.5 . .
H39A C39 H39C 109.5 . .
H39B C39 H39C 109.5 . .
C1 N1 C4 110.1(4) . .
C1 N1 H1 124.9 . .
C4 N1 H1 124.9 . .
C6 N2 H2A 124.5 . .
C9 N2 C6 111.0(4) . .
C9 N2 H2A 124.5 . .
C11 N3 C14 110.2(4) . .
C11 N3 H3A 124.9 . .
C14 N3 H3A 124.9 . .
C16 N4 H4 124.6 . .
C19 N4 C16 110.7(4) . .
C19 N4 H4 124.6 . .
C30 N5 C31 128.7(4) . .
C30 N5 H5 115.6 . .
C31 N5 H5 115.6 . .
C35 N6 C31 117.3(4) . .
C35 N7 H7A 115.3 . .
C36 N7 C35 129.3(4) . .
C36 N7 H7A 115.3 . .
N1A C1A C2A 161(3) . .
C1A C2A H2AA 109.5 . .
C1A C2A H2AB 109.5 . .
C1A C2A H2AC 109.5 . .
H2AA C2A H2AB 109.5 . .
H2AA C2A H2AC 109.5 . .
H2AB C2A H2AC 109.5 . .
N1B C1B C2B 164.4(16) . .
C1B C2B H2BA 109.5 . .
C1B C2B H2BB 109.5 . .
C1B C2B H2BC 109.5 . .
H2BA C2B H2BB 109.5 . .
H2BA C2B H2BC 109.5 . .
H2BB C2B H2BC 109.5 . .
N1C C1C C2C 150.6(17) . .
C1C C2C H2CA 109.5 . .
C1C C2C H2CB 109.5 . .
C1C C2C H2CC 109.5 . .
H2CA C2C H2CB 109.5 . .
H2CA C2C H2CC 109.5 . .
H2CB C2C H2CC 109.5 . .
N1D C1D C2D 153(2) . .
C1D C2D H2DA 109.5 . .
C1D C2D H2DB 109.5 . .
C1D C2D H2DC 109.5 . .
H2DA C2D H2DB 109.5 . .
H2DA C2D H2DC 109.5 . .
H2DB C2D H2DC 109.5 . .
N1E C1E C2E 165(2) . .
C1E C2E H2EA 109.5 . .
C1E C2E H2EB 109.5 . .
C1E C2E H2EC 109.5 . .
H2EA C2E H2EB 109.5 . .
H2EA C2E H2EC 109.5 . .
H2EB C2E H2EC 109.5 . .

loop_
_geom_bond_atom_site_label_1
_geom_bond_atom_site_label_2
_geom_bond_distance
_geom_bond_site_symmetry_2
C1 C2 1.348(6) .
C1 C20 1.508(6) .
C1 N1 1.367(6) .
C2 H2 0.9500 .
C2 C3 1.438(7) .
C3 H3 0.9500 .
C3 C4 1.344(6) .
C4 C5 1.510(6) .
C4 N1 1.370(6) .
C5 C6 1.518(6) .
C5 C21 1.546(6) .
C5 C28 1.538(6) .
C6 C7 1.358(6) .
C6 N2 1.371(5) .
C7 H7 0.9500 .
C7 C8 1.419(6) .
C8 H8 0.9500 .
C8 C9 1.359(6) .
C9 C10 1.513(6) .
C9 N2 1.360(6) .
C10 C11 1.513(6) .
C10 C22 1.524(7) .
C10 C23 1.511(7) .
C11 C12 1.356(6) .
C11 N3 1.371(6) .
C12 H12 0.9500 .
C12 C13 1.412(6) .
C13 H13 0.9500 .
C13 C14 1.364(6) .
C14 C15 1.502(6) .
C14 N3 1.376(6) .
C15 C16 1.507(6) .
C15 C24 1.549(6) .
C15 C25 1.549(7) .
C16 C17 1.356(6) .
C16 N4 1.369(6) .
C17 H17 0.9500 .
C17 C18 1.414(7) .
C18 H18 0.9500 .
C18 C19 1.351(7) .
C19 C20 1.508(7) .
C19 N4 1.363(5) .
C20 C26 1.547(7) .
C20 C27 1.529(6) .
C21 H21A 0.9800 .
C21 H21B 0.9800 .
C21 H21C 0.9800 .
C22 H22A 0.9800 .
C22 H22B 0.9800 .
C22 H22C 0.9800 .
C23 H23A 0.9800 .
C23 H23B 0.9800 .
C23 H23C 0.9800 .
C24 H24A 0.9800 .
C24 H24B 0.9800 .
C24 H24C 0.9800 .
C25 C37 1.537(7) 3_666
C25 H25A 1.00(5) .
C25 H25B 1.01(5) .
C26 H26A 0.9800 .
C26 H26B 0.9800 .
C26 H26C 0.9800 .
C27 H27A 0.9800 .
C27 H27B 0.9800 .
C27 H27C 0.9800 .
C28 H28A 0.9900 .
C28 H28B 0.9900 .
C28 C29 1.509(6) .
C29 H29A 0.9900 .
C29 H29B 0.9900 .
C29 C30 1.503(7) .
C30 N5 1.354(7) .
C30 O1 1.211(6) .
C31 C32 1.387(7) .
C31 N5 1.411(6) .
C31 N6 1.332(6) .
C32 H32 0.9500 .
C32 C33 1.374(6) .
C33 H33 0.9500 .
C33 C34 1.373(6) .
C34 H34 0.9500 .
C34 C35 1.385(6) .
C35 N6 1.327(6) .
C35 N7 1.411(6) .
C36 C37 1.499(7) .
C36 N7 1.359(6) .
C36 O2 1.214(5) .
C37 C25 1.537(7) 3_666
C37 H37A 0.91(5) .
C37 H37B 1.14(6) .
C38 C39 1.362(12) .
C38 N8 1.183(10) .
C39 H39A 0.9800 .
C39 H39B 0.9800 .
C39 H39C 0.9800 .
N1 H1 0.8800 .
N2 H2A 0.8800 .
N3 H3A 0.8800 .
N4 H4 0.8800 .
N5 H5 0.8800 .
N7 H7A 0.8800 .
N1A C1A 1.159(9) .
C1A C2A 1.458(9) .
C2A H2AA 0.9800 .
C2A H2AB 0.9800 .
C2A H2AC 0.9800 .
N1B C1B 1.161(8) .
C1B C2B 1.463(8) .
C2B H2BA 0.9800 .
C2B H2BB 0.9800 .
C2B H2BC 0.9800 .
N1C C1C 1.170(9) .
C1C C2C 1.490(9) .
C2C H2CA 0.9800 .
C2C H2CB 0.9800 .
C2C H2CC 0.9800 .
N1D C1D 1.184(9) .
C1D C2D 1.470(9) .
C2D H2DA 0.9800 .
C2D H2DB 0.9800 .
C2D H2DC 0.9800 .
N1E C1E 1.156(8) .
C1E C2E 1.469(8) .
C2E H2EA 0.9800 .
C2E H2EB 0.9800 .
C2E H2EC 0.9800 .
